data_2002495
loop_
_publ_author_name
'Wilkens, J'
'Mueller-Buschbaum, Hk'

_publ_section_title 'Zur Kenntnis von Ba4 Ir3 O10'
_journal_name_full
;
Zeitschrift fuer Anorganische und Allgemeine Chemie
;
_journal_page_first 79
_journal_page_last 83
_journal_paper_doi 10.1002/zaac.19915920109
_journal_volume 592
_journal_year 1991
_chemical_formula_structural 'Ba4 Ir3 O10'
_chemical_formula_sum 'Ba4 Ir3 O10'
_chemical_name_systematic 'Tetrabarium triiridium(IV) oxide'
_space_group_IT_number 14
_symmetry_cell_setting monoclinic
_symmetry_Int_Tables_number 14
_symmetry_space_group_name_Hall '-P 2yab'
_symmetry_space_group_name_H-M 'P 1 21/a 1'
_cell_angle_alpha 90
_cell_angle_beta 112.98(2)
_cell_angle_gamma 90
_cell_formula_units_Z 2
_cell_length_a 5.788(2)
_cell_length_b 13.222(4)
_cell_length_c 7.242(2)
_cell_volume 510.2
_refine_ls_R_factor_all 0.0485
_cod_database_code 2002495

loop_
_symmetry_equiv_pos_as_xyz
x,y,z
1/2-x,1/2+y,-z
-x,-y,-z
1/2+x,1/2-y,z

loop_
_atom_site_label
_atom_site_type_symbol
_atom_site_symmetry_multiplicity
_atom_site_Wyckoff_symbol
_atom_site_fract_x
_atom_site_fract_y
_atom_site_fract_z
_atom_site_occupancy
_atom_site_attached_hydrogens
_atom_site_calc_flag
Ba1 Ba2+ 4 e 0.9695(3) 0.6387(1) 0.9259(2) 1. 0 d
Ba2 Ba2+ 4 e 0.2640(3) 0.6131(1) 0.5198(2) 1. 0 d
Ir1 Ir4+ 2 a 0. 0. 0. 1. 0 d
Ir2 Ir4+ 4 e 0.1339(2) 0.8505(1) 0.2496(1) 1. 0 d
O1 O2- 4 e 0.0179(28) 0.1500(13) 0.0647(21) 1. 0 d
O2 O2- 4 e 0.6665(30) 0.0291(14) 0.7829(23) 1. 0 d
O3 O2- 4 e 0.1244(32) 0.0382(15) 0.7829(23) 1. 0 d
O4 O2- 4 e 0.7278(35) 0.1531(17) 0.4625(26) 1. 0 d
O5 O2- 4 e 0.5861(37) 0.2339(17) 0.7638(27) 1. 0 d

loop_
_atom_type_symbol
_atom_type_oxidation_number
Ba2+ 2.000
Ir4+ 4.000
O2- -2.000
